data_4508674
loop_
_publ_author_name
'Zhu, Yi'
'Xiao, Zicheng'
'Ge, Ning'
'Wang, Na'
'Wei, Yongge'
'Wang, Yuan'

_publ_section_title
;
 Naphthyl Amines as Novel Organoimido Ligands for Design of POM-Based
 Organic&#x2212;Inorganic Hybrids:&#x2009; Synthesis, Structural
 Characterization, and Supramolecular Assembly of (Bu4N)2[Mo6O18N(Naph-1)]
;
_journal_issue 7
_journal_name_full 'Crystal Growth &amp; Design'
_journal_page_first 1620
_journal_paper_doi 10.1021/cg0600694
_journal_volume 6
_journal_year 2006
_chemical_formula_sum 'C42 H79 Mo6 N3 O18'
_chemical_formula_weight 1489.72
_chemical_name_systematic
; 
 ? 
;
_space_group_IT_number 14
_symmetry_cell_setting monoclinic
_symmetry_space_group_name_Hall '-P 2ybc'
_symmetry_space_group_name_H-M 'P 1 21/c 1'
_atom_sites_solution_hydrogens geom
_atom_sites_solution_primary direct
_atom_sites_solution_secondary difmap
_audit_creation_method SHELXL-97
_cell_angle_alpha 90.00
_cell_angle_beta 104.54(3)
_cell_angle_gamma 90.00
_cell_formula_units_Z 4
_cell_length_a 12.840(3)
_cell_length_b 22.688(5)
_cell_length_c 19.722(4)
_cell_measurement_reflns_used 34192
_cell_measurement_temperature 296(2)
_cell_measurement_theta_max 25.00
_cell_measurement_theta_min 2.31
_cell_volume 5561(2)
_computing_cell_refinement 'Rigaku RAPID AUTO'
_computing_data_collection 'Rigaku RAPID AUTO'
_computing_data_reduction 'Rigaku RAPID AUTO'
_computing_molecular_graphics 'Bruker SHELXTL'
_computing_publication_material 'Bruker SHELXTL'
_computing_structure_refinement 'SHELXL-97 (Sheldrick, 1997)'
_computing_structure_solution 'SHELXS-97 (Sheldrick, 1990)'
_diffrn_ambient_temperature 296(2)
_diffrn_detector_area_resol_mean '100x100 micron'
_diffrn_measured_fraction_theta_full 0.997
_diffrn_measured_fraction_theta_max 0.997
_diffrn_measurement_device_type 'Rigaku R-AXIS RAPID IP'
_diffrn_measurement_method Oscillation
_diffrn_radiation_detector 'Imaging Plate'
_diffrn_radiation_monochromator graphite
_diffrn_radiation_source 'fine-focus sealed tube'
_diffrn_radiation_type MoK\a
_diffrn_radiation_wavelength 0.71073
_diffrn_reflns_av_R_equivalents 0.0565
_diffrn_reflns_av_sigmaI/netI 0.1779
_diffrn_reflns_limit_h_max 15
_diffrn_reflns_limit_h_min 0
_diffrn_reflns_limit_k_max 26
_diffrn_reflns_limit_k_min 0
_diffrn_reflns_limit_l_max 22
_diffrn_reflns_limit_l_min -23
_diffrn_reflns_number 34192
_diffrn_reflns_theta_full 25.00
_diffrn_reflns_theta_max 25.00
_diffrn_reflns_theta_min 2.31
_exptl_absorpt_coefficient_mu 1.379
_exptl_absorpt_correction_T_max 0.7700
_exptl_absorpt_correction_T_min 0.6824
_exptl_absorpt_correction_type multi-scan
_exptl_crystal_colour red
_exptl_crystal_density_diffrn 1.779
_exptl_crystal_density_method 'not measured'
_exptl_crystal_description block
_exptl_crystal_F_000 2992
_exptl_crystal_size_max 0.30
_exptl_crystal_size_mid 0.20
_exptl_crystal_size_min 0.20
_refine_diff_density_max 0.394
_refine_diff_density_min -0.429
_refine_diff_density_rms 0.082
_refine_ls_extinction_method none
_refine_ls_goodness_of_fit_ref 0.635
_refine_ls_hydrogen_treatment constr
_refine_ls_matrix_type full
_refine_ls_number_parameters 664
_refine_ls_number_reflns 9761
_refine_ls_number_restraints 188
_refine_ls_restrained_S_all 0.636
_refine_ls_R_factor_all 0.1321
_refine_ls_R_factor_gt 0.0352
_refine_ls_shift/su_max 0.001
_refine_ls_shift/su_mean 0.000
_refine_ls_structure_factor_coef Fsqd
_refine_ls_weighting_details 'calc w=1/[\s^2^(Fo^2^)+(0.0127P)^2^+0.0000P] where P=(Fo^2^+2Fc^2^)/3'
_refine_ls_weighting_scheme calc
_refine_ls_wR_factor_gt 0.0514
_refine_ls_wR_factor_ref 0.0607
_reflns_number_gt 3464
_reflns_number_total 9761
_reflns_threshold_expression >2sigma(I)
_cod_data_source_file cg0600694sup1.cif
_cod_data_source_block test
_cod_original_sg_symbol_H-M 'P 2~1~/c'
_cod_database_code 4508674

loop_
_symmetry_equiv_pos_as_xyz
'x, y, z'
'-x, y+1/2, -z+1/2'
'-x, -y, -z'
'x, -y-1/2, z-1/2'

loop_
_atom_site_label
_atom_site_type_symbol
_atom_site_fract_x
_atom_site_fract_y
_atom_site_fract_z
_atom_site_U_iso_or_equiv
_atom_site_adp_type
_atom_site_occupancy
_atom_site_symmetry_multiplicity
_atom_site_calc_flag
_atom_site_refinement_flags
_atom_site_disorder_assembly
_atom_site_disorder_group
Mo1 Mo 0.25722(5) 0.45429(3) 0.29845(3) 0.0836(2) Uani 1 1 d . A .
Mo2 Mo 0.41191(5) 0.37249(2) 0.13264(3) 0.06330(18) Uani 1 1 d . B .
Mo3 Mo 0.40384(5) 0.33745(2) 0.29358(3) 0.07182(19) Uani 1 1 d . A .
Mo4 Mo 0.48868(5) 0.46815(2) 0.26053(3) 0.07445(19) Uani 1 1 d . A .
Mo5 Mo 0.26496(6) 0.48938(2) 0.13928(3) 0.0839(2) Uani 1 1 d . A .
Mo6 Mo 0.18100(5) 0.35916(3) 0.17291(3) 0.0781(2) Uani 1 1 d . A .
O1 O 0.3322(3) 0.41417(13) 0.21623(17) 0.0504(9) Uani 1 1 d . . .
O2 O 0.4698(3) 0.34189(15) 0.07364(19) 0.0842(14) Uani 1 1 d . . .
O3 O 0.4562(3) 0.28356(16) 0.3494(2) 0.1028(16) Uani 1 1 d . . .
O4 O 0.6031(3) 0.50686(18) 0.2911(2) 0.1022(16) Uani 1 1 d . . .
O5 O 0.2164(4) 0.54341(18) 0.0822(2) 0.1231(17) Uani 1 1 d . . .
N1A N 0.2011(5) 0.4850(2) 0.3597(3) 0.125(2) Uani 0.50 1 d PD . .
O6B O 0.2011(5) 0.4850(2) 0.3597(3) 0.125(2) Uani 0.50 1 d P . .
N1B N 0.0698(4) 0.3192(2) 0.1422(2) 0.1107(18) Uani 0.50 1 d PD . .
O6A O 0.0698(4) 0.3192(2) 0.1422(2) 0.1107(18) Uani 0.50 1 d P . .
O7 O 0.2734(3) 0.33555(15) 0.11445(18) 0.0687(11) Uani 1 1 d . . .
O8 O 0.4520(3) 0.31957(14) 0.21089(18) 0.0696(12) Uani 1 1 d . . .
O9 O 0.3389(3) 0.43989(15) 0.08590(17) 0.0727(12) Uani 1 1 d . . .
O10 O 0.5193(3) 0.42377(14) 0.18253(18) 0.0667(11) Uani 1 1 d . . .
O11 O 0.2662(3) 0.30895(15) 0.24440(18) 0.0732(12) Uani 1 1 d . . .
O12 O 0.3307(3) 0.38705(16) 0.34648(17) 0.0780(12) Uani 1 1 d . . .
O13 O 0.5161(3) 0.39695(15) 0.31251(18) 0.0712(12) Uani 1 1 d . . .
O14 O 0.4037(3) 0.51774(14) 0.18839(19) 0.0755(13) Uani 1 1 d . . .
O15 O 0.3986(3) 0.49266(15) 0.31855(18) 0.0744(12) Uani 1 1 d . . .
O16 O 0.2164(3) 0.50876(16) 0.2204(2) 0.0899(14) Uani 1 1 d . . .
O17 O 0.1531(3) 0.43047(17) 0.1195(2) 0.0840(13) Uani 1 1 d . . .
O18 O 0.1467(3) 0.40196(17) 0.2486(2) 0.0900(14) Uani 1 1 d . . .
N2 N 0.5727(5) 0.6578(2) 0.4089(3) 0.0834(16) Uani 1 1 d . . .
C11 C 0.5287(5) 0.6060(2) 0.4428(3) 0.082(2) Uani 1 1 d . . .
H11A H 0.5025 0.5765 0.4070 0.098 Uiso 1 1 calc R . .
H11B H 0.5881 0.5885 0.4773 0.098 Uiso 1 1 calc R . .
C12 C 0.4407(5) 0.6191(3) 0.4778(3) 0.095(2) Uani 1 1 d . . .
H12A H 0.3802 0.6363 0.4440 0.114 Uiso 1 1 calc R . .
H12B H 0.4661 0.6477 0.5149 0.114 Uiso 1 1 calc R . .
C13 C 0.4045(6) 0.5643(3) 0.5081(3) 0.103(2) Uani 1 1 d . . .
H13A H 0.3851 0.5349 0.4713 0.123 Uiso 1 1 calc R . .
H13B H 0.4646 0.5488 0.5437 0.123 Uiso 1 1 calc R . .
C14 C 0.3117(6) 0.5726(4) 0.5396(4) 0.148(4) Uani 1 1 d . . .
H14A H 0.2945 0.5358 0.5582 0.223 Uiso 1 1 calc R . .
H14B H 0.2505 0.5863 0.5044 0.223 Uiso 1 1 calc R . .
H14C H 0.3301 0.6011 0.5767 0.223 Uiso 1 1 calc R . .
C15 C 0.6531(6) 0.6316(3) 0.3714(3) 0.092(2) Uani 1 1 d . . .
H15A H 0.7088 0.6115 0.4060 0.111 Uiso 1 1 calc R . .
H15B H 0.6158 0.6021 0.3386 0.111 Uiso 1 1 calc R . .
C16 C 0.7068(6) 0.6735(3) 0.3322(4) 0.118(3) Uani 1 1 d . . .
H16A H 0.7504 0.7019 0.3637 0.142 Uiso 1 1 calc R . .
H16B H 0.6539 0.6945 0.2966 0.142 Uiso 1 1 calc R . .
C17 C 0.7799(9) 0.6324(5) 0.2974(5) 0.192(6) Uani 1 1 d . . .
H17A H 0.8423 0.6181 0.3321 0.230 Uiso 1 1 calc R . .
H17B H 0.7395 0.5991 0.2734 0.230 Uiso 1 1 calc R . .
C18 C 0.8092(9) 0.6704(5) 0.2507(6) 0.240(6) Uani 1 1 d . . .
H18A H 0.8572 0.6506 0.2280 0.359 Uiso 1 1 calc R . .
H18B H 0.8445 0.7042 0.2754 0.359 Uiso 1 1 calc R . .
H18C H 0.7461 0.6829 0.2162 0.359 Uiso 1 1 calc R . .
C19 C 0.4830(6) 0.6894(3) 0.3564(4) 0.095(2) Uani 1 1 d . . .
H19A H 0.4356 0.7069 0.3821 0.114 Uiso 1 1 calc R . .
H19B H 0.5152 0.7215 0.3363 0.114 Uiso 1 1 calc R . .
C20 C 0.4147(7) 0.6542(3) 0.2969(4) 0.122(3) Uani 1 1 d . . .
H20A H 0.3749 0.6242 0.3149 0.146 Uiso 1 1 calc R . .
H20B H 0.4597 0.6349 0.2707 0.146 Uiso 1 1 calc R . .
C21 C 0.3365(8) 0.6975(5) 0.2493(5) 0.187(5) Uani 1 1 d . . .
H21A H 0.2895 0.7144 0.2757 0.225 Uiso 1 1 calc R . .
H21B H 0.3777 0.7294 0.2360 0.225 Uiso 1 1 calc R . .
C22 C 0.2763(10) 0.6726(5) 0.1913(6) 0.266(7) Uani 1 1 d . . .
H22A H 0.2313 0.7019 0.1634 0.399 Uiso 1 1 calc R . .
H22B H 0.2322 0.6424 0.2038 0.399 Uiso 1 1 calc R . .
H22C H 0.3222 0.6554 0.1649 0.399 Uiso 1 1 calc R . .
C23 C 0.6298(6) 0.7040(2) 0.4630(4) 0.090(2) Uani 1 1 d . . .
H23A H 0.6501 0.7368 0.4374 0.108 Uiso 1 1 calc R . .
H23B H 0.5776 0.7188 0.4868 0.108 Uiso 1 1 calc R . .
C24 C 0.7284(7) 0.6852(3) 0.5181(4) 0.110(3) Uani 1 1 d . . .
H24A H 0.7824 0.6702 0.4959 0.132 Uiso 1 1 calc R . .
H24B H 0.7097 0.6540 0.5466 0.132 Uiso 1 1 calc R . .
C25 C 0.7731(8) 0.7381(4) 0.5642(4) 0.148(4) Uani 1 1 d . . .
H25A H 0.7897 0.7696 0.5353 0.178 Uiso 1 1 calc R . .
H25B H 0.7192 0.7525 0.5869 0.178 Uiso 1 1 calc R . .
C26 C 0.8728(8) 0.7216(4) 0.6188(4) 0.192(5) Uani 1 1 d . . .
H26A H 0.8989 0.7552 0.6475 0.288 Uiso 1 1 calc R . .
H26B H 0.9269 0.7084 0.5964 0.288 Uiso 1 1 calc R . .
H26C H 0.8564 0.6905 0.6475 0.288 Uiso 1 1 calc R . .
N3 N 0.7969(4) 0.4590(2) 0.1279(3) 0.0733(15) Uani 1 1 d . . .
C27 C 0.6924(5) 0.4861(3) 0.0891(3) 0.0773(19) Uani 1 1 d . . .
H27A H 0.6356 0.4578 0.0885 0.093 Uiso 1 1 calc R . .
H27B H 0.6953 0.4922 0.0409 0.093 Uiso 1 1 calc R . .
C28 C 0.6606(5) 0.5437(3) 0.1164(3) 0.081(2) Uani 1 1 d . . .
H28A H 0.7138 0.5735 0.1143 0.097 Uiso 1 1 calc R . .
H28B H 0.6589 0.5389 0.1650 0.097 Uiso 1 1 calc R . .
C29 C 0.5497(5) 0.5637(3) 0.0732(3) 0.092(2) Uani 1 1 d . . .
H29A H 0.5515 0.5680 0.0246 0.111 Uiso 1 1 calc R . .
H29B H 0.4967 0.5339 0.0757 0.111 Uiso 1 1 calc R . .
C30 C 0.5166(5) 0.6218(3) 0.0995(3) 0.119(3) Uani 1 1 d . . .
H30A H 0.4468 0.6329 0.0717 0.178 Uiso 1 1 calc R . .
H30B H 0.5679 0.6517 0.0960 0.178 Uiso 1 1 calc R . .
H30C H 0.5142 0.6177 0.1475 0.178 Uiso 1 1 calc R . .
C31 C 0.8257(5) 0.4085(3) 0.0862(3) 0.082(2) Uani 1 1 d . . .
H31A H 0.8275 0.4231 0.0402 0.098 Uiso 1 1 calc R . .
H31B H 0.8977 0.3952 0.1092 0.098 Uiso 1 1 calc R . .
C32 C 0.7518(5) 0.3567(3) 0.0766(4) 0.098(2) Uani 1 1 d . . .
H32A H 0.7606 0.3363 0.1210 0.117 Uiso 1 1 calc R . .
H32B H 0.6778 0.3701 0.0614 0.117 Uiso 1 1 calc R . .
C33 C 0.7755(6) 0.3156(3) 0.0238(4) 0.107(3) Uani 1 1 d . . .
H33A H 0.7654 0.3363 -0.0205 0.129 Uiso 1 1 calc R . .
H33B H 0.8503 0.3038 0.0387 0.129 Uiso 1 1 calc R . .
C34 C 0.7074(6) 0.2624(3) 0.0128(4) 0.150(3) Uani 1 1 d . . .
H34A H 0.7273 0.2375 -0.0212 0.225 Uiso 1 1 calc R . .
H34B H 0.6332 0.2737 -0.0038 0.225 Uiso 1 1 calc R . .
H34C H 0.7173 0.2415 0.0563 0.225 Uiso 1 1 calc R . .
C35 C 0.7838(5) 0.4383(3) 0.2003(3) 0.087(2) Uani 1 1 d . . .
H35A H 0.7652 0.4723 0.2247 0.105 Uiso 1 1 calc R . .
H35B H 0.7236 0.4111 0.1925 0.105 Uiso 1 1 calc R . .
C36 C 0.8791(6) 0.4090(4) 0.2473(4) 0.137(3) Uani 1 1 d . . .
H36A H 0.9403 0.4355 0.2558 0.164 Uiso 1 1 calc R . .
H36B H 0.8973 0.3739 0.2246 0.164 Uiso 1 1 calc R . .
C37 C 0.8550(8) 0.3919(4) 0.3177(5) 0.152(4) Uani 1 1 d . . .
H37A H 0.9220 0.3890 0.3536 0.182 Uiso 1 1 calc R . .
H37B H 0.8116 0.4224 0.3316 0.182 Uiso 1 1 calc R . .
C38 C 0.8037(11) 0.3413(5) 0.3124(6) 0.267(8) Uani 1 1 d . . .
H38A H 0.7886 0.3319 0.3564 0.400 Uiso 1 1 calc R . .
H38B H 0.8476 0.3109 0.3001 0.400 Uiso 1 1 calc R . .
H38C H 0.7374 0.3442 0.2768 0.400 Uiso 1 1 calc R . .
C39 C 0.8865(5) 0.5046(3) 0.1412(3) 0.089(2) Uani 1 1 d . . .
H39A H 0.9534 0.4850 0.1637 0.106 Uiso 1 1 calc R . .
H39B H 0.8722 0.5334 0.1740 0.106 Uiso 1 1 calc R . .
C40 C 0.9026(5) 0.5372(3) 0.0772(4) 0.101(2) Uani 1 1 d . . .
H40A H 0.8335 0.5480 0.0468 0.122 Uiso 1 1 calc R . .
H40B H 0.9397 0.5120 0.0510 0.122 Uiso 1 1 calc R . .
C41 C 0.9714(6) 0.5940(3) 0.1028(4) 0.119(3) Uani 1 1 d . . .
H41A H 0.9362 0.6174 0.1317 0.143 Uiso 1 1 calc R . .
H41B H 1.0416 0.5826 0.1313 0.143 Uiso 1 1 calc R . .
C42 C 0.9844(6) 0.6289(4) 0.0449(4) 0.145(3) Uani 1 1 d . . .
H42A H 1.0285 0.6625 0.0621 0.217 Uiso 1 1 calc R . .
H42B H 0.9152 0.6419 0.0180 0.217 Uiso 1 1 calc R . .
H42C H 1.0182 0.6056 0.0158 0.217 Uiso 1 1 calc R . .
C1A C 0.1216(7) 0.4995(4) 0.3974(5) 0.142(6) Uani 0.50 1 d PGDU A 1
C2A C 0.0919(9) 0.4609(4) 0.4440(6) 0.159(6) Uani 0.50 1 d PGDU . 1
H2AA H 0.1107 0.4213 0.4443 0.191 Uiso 0.50 1 d PR A 1
C3A C 0.0341(11) 0.4814(6) 0.4900(7) 0.162(7) Uani 0.50 1 d PGU . 1
H3AA H 0.0142 0.4556 0.5212 0.194 Uiso 0.50 1 d PR A 1
C4A C 0.0060(11) 0.5406(6) 0.4895(7) 0.180(7) Uani 0.50 1 d PGU . 1
H4AA H -0.0327 0.5544 0.5204 0.216 Uiso 0.50 1 d PR A 1
C5A C 0.0357(7) 0.5793(4) 0.4430(5) 0.174(6) Uani 0.50 1 d PGU A 1
C6A C 0.0935(5) 0.5587(4) 0.3969(4) 0.152(6) Uani 0.50 1 d PGDU A 1
C7A C 0.1232(8) 0.5973(5) 0.3504(5) 0.151(6) Uani 0.50 1 d PGU A 1
H7AA H 0.1619 0.5835 0.3196 0.181 Uiso 0.50 1 d PR A 1
C8A C 0.0951(9) 0.6565(4) 0.3499(6) 0.186(8) Uani 0.50 1 d PGU A 1
H8AA H 0.1150 0.6823 0.3187 0.223 Uiso 0.50 1 d PR A 1
C9A C 0.0373(9) 0.6771(4) 0.3959(8) 0.223(9) Uani 0.50 1 d PGU A 1
H9AA H 0.0185 0.7167 0.3956 0.268 Uiso 0.50 1 d PR A 1
C10A C 0.0076(10) 0.6385(5) 0.4425(7) 0.245(9) Uani 0.50 1 d PGU A 1
H10A H -0.0311 0.6522 0.4733 0.294 Uiso 0.50 1 d PR A 1
C1B C 0.0298(13) 0.2550(7) 0.1194(11) 0.373(13) Uani 0.50 1 d PGDU B 2
C2B C 0.0285(14) 0.2440(10) 0.0498(11) 0.397(14) Uani 0.50 1 d PGDU B 2
H2BA H 0.0640 0.2693 0.0261 0.476 Uiso 0.50 1 d PR B 2
C3B C -0.0260(17) 0.1951(11) 0.0158(9) 0.414(14) Uani 0.50 1 d PGU B 2
H3BA H -0.0269 0.1878 -0.0307 0.497 Uiso 0.50 1 d PR B 2
C4B C -0.0791(17) 0.1573(9) 0.0513(9) 0.424(14) Uani 0.50 1 d PGU B 2
H4BA H -0.1155 0.1246 0.0285 0.509 Uiso 0.50 1 d PR B 2
C5B C -0.0777(10) 0.1683(5) 0.1208(9) 0.457(13) Uani 0.50 1 d PGU B 2
C6B C -0.0233(9) 0.2171(5) 0.1549(8) 0.401(12) Uani 0.50 1 d PGDU B 2
C7B C -0.0220(16) 0.2281(9) 0.2244(9) 0.410(13) Uani 0.50 1 d PGU B 2
H7BA H 0.0144 0.2608 0.2472 0.492 Uiso 0.50 1 d PR B 2
C8B C -0.0751(17) 0.1902(12) 0.2599(9) 0.457(14) Uani 0.50 1 d PGU B 2
H8BA H -0.0742 0.1976 0.3065 0.549 Uiso 0.50 1 d PR B 2
C9B C -0.1295(17) 0.1414(11) 0.2259(12) 0.519(16) Uani 0.50 1 d PGU B 2
H9BA H -0.1650 0.1161 0.2496 0.622 Uiso 0.50 1 d PR B 2
C10B C -0.1308(16) 0.1304(7) 0.1563(12) 0.512(15) Uani 0.50 1 d PGU B 2
H10C H -0.1672 0.0977 0.1335 0.614 Uiso 0.50 1 d PR B 2

loop_
_atom_site_aniso_label
_atom_site_aniso_U_11
_atom_site_aniso_U_22
_atom_site_aniso_U_33
_atom_site_aniso_U_23
_atom_site_aniso_U_13
_atom_site_aniso_U_12
Mo1 0.1005(5) 0.0837(5) 0.0826(5) -0.0062(4) 0.0527(4) 0.0098(4)
Mo2 0.0792(4) 0.0534(3) 0.0664(4) -0.0045(3) 0.0352(3) -0.0001(3)
Mo3 0.0876(5) 0.0621(4) 0.0664(4) 0.0139(3) 0.0205(4) 0.0007(4)
Mo4 0.0866(5) 0.0614(4) 0.0809(5) -0.0131(4) 0.0316(4) -0.0172(4)
Mo5 0.1135(6) 0.0652(4) 0.0802(5) 0.0178(4) 0.0378(4) 0.0293(4)
Mo6 0.0690(4) 0.0855(5) 0.0832(5) -0.0030(4) 0.0257(4) -0.0095(4)
O1 0.055(2) 0.051(2) 0.049(2) 0.0079(17) 0.0200(19) 0.0082(19)
O2 0.118(4) 0.071(3) 0.084(3) -0.013(2) 0.064(3) 0.000(3)
O3 0.137(4) 0.078(3) 0.092(4) 0.034(3) 0.026(3) 0.020(3)
O4 0.108(4) 0.090(3) 0.114(4) -0.029(3) 0.038(3) -0.042(3)
O5 0.163(5) 0.090(3) 0.121(4) 0.047(3) 0.045(4) 0.059(3)
N1A 0.170(6) 0.121(4) 0.117(5) -0.008(4) 0.100(4) 0.020(4)
O6B 0.170(6) 0.121(4) 0.117(5) -0.008(4) 0.100(4) 0.020(4)
N1B 0.073(4) 0.142(5) 0.112(4) -0.016(4) 0.015(3) -0.051(4)
O6A 0.073(4) 0.142(5) 0.112(4) -0.016(4) 0.015(3) -0.051(4)
O7 0.080(3) 0.065(3) 0.063(3) -0.011(2) 0.022(2) -0.008(2)
O8 0.084(3) 0.050(2) 0.082(3) -0.003(2) 0.033(2) 0.007(2)
O9 0.106(3) 0.067(3) 0.055(3) 0.010(2) 0.039(2) 0.013(2)
O10 0.074(3) 0.056(2) 0.081(3) -0.009(2) 0.040(2) -0.010(2)
O11 0.085(3) 0.070(3) 0.070(3) 0.008(2) 0.030(3) -0.020(2)
O12 0.104(3) 0.084(3) 0.055(3) 0.001(2) 0.037(3) -0.002(3)
O13 0.070(3) 0.069(3) 0.068(3) -0.002(2) 0.006(2) -0.011(2)
O14 0.116(4) 0.045(2) 0.077(3) 0.002(2) 0.046(3) 0.004(2)
O15 0.098(3) 0.070(3) 0.061(3) -0.011(2) 0.030(3) -0.010(2)
O16 0.112(4) 0.072(3) 0.096(3) 0.013(3) 0.046(3) 0.037(3)
O17 0.069(3) 0.093(3) 0.081(3) 0.014(3) 0.003(2) 0.014(3)
O18 0.077(3) 0.105(3) 0.103(4) -0.007(3) 0.052(3) -0.008(3)
N2 0.129(5) 0.055(4) 0.073(4) 0.003(3) 0.039(4) 0.006(4)
C11 0.137(7) 0.042(4) 0.074(5) 0.008(3) 0.037(5) -0.008(4)
C12 0.113(6) 0.095(6) 0.085(6) -0.001(4) 0.042(5) -0.014(5)
C13 0.117(7) 0.109(6) 0.090(6) 0.021(5) 0.040(5) -0.009(6)
C14 0.094(6) 0.257(11) 0.091(6) 0.006(7) 0.017(5) -0.032(7)
C15 0.135(7) 0.067(5) 0.086(5) -0.009(4) 0.049(5) 0.014(5)
C16 0.173(8) 0.108(6) 0.095(6) 0.008(5) 0.074(6) -0.004(6)
C17 0.262(13) 0.229(13) 0.138(9) -0.038(8) 0.153(9) -0.116(11)
C18 0.250(15) 0.215(14) 0.263(16) -0.068(12) 0.082(12) 0.051(12)
C19 0.136(7) 0.071(5) 0.090(6) 0.024(5) 0.049(6) 0.032(5)
C20 0.150(8) 0.132(7) 0.077(6) -0.003(6) 0.014(6) 0.025(7)
C21 0.188(11) 0.193(11) 0.124(9) 0.009(8) -0.068(8) 0.013(9)
C22 0.241(15) 0.269(15) 0.243(15) -0.107(12) -0.023(12) 0.107(12)
C23 0.149(8) 0.045(4) 0.091(6) -0.027(4) 0.059(6) -0.024(5)
C24 0.154(8) 0.108(7) 0.077(6) 0.002(5) 0.047(6) -0.026(6)
C25 0.202(11) 0.146(8) 0.090(8) -0.014(7) 0.023(7) -0.052(8)
C26 0.264(14) 0.210(11) 0.103(8) -0.029(8) 0.047(8) -0.106(10)
N3 0.058(4) 0.085(4) 0.082(4) 0.015(4) 0.027(3) 0.012(4)
C27 0.068(5) 0.090(5) 0.078(5) 0.012(4) 0.024(4) 0.014(4)
C28 0.070(5) 0.102(6) 0.075(5) 0.000(4) 0.026(4) 0.013(4)
C29 0.097(6) 0.117(6) 0.070(5) 0.039(5) 0.035(5) 0.031(5)
C30 0.123(7) 0.118(6) 0.117(7) 0.010(5) 0.030(5) 0.045(6)
C31 0.072(5) 0.092(5) 0.096(6) 0.013(4) 0.048(4) 0.013(5)
C32 0.097(6) 0.066(5) 0.142(7) 0.003(5) 0.052(6) -0.002(5)
C33 0.109(7) 0.076(5) 0.140(7) -0.005(5) 0.038(6) -0.017(5)
C34 0.175(9) 0.092(6) 0.190(9) 0.004(6) 0.059(7) -0.020(6)
C35 0.081(5) 0.120(6) 0.067(5) 0.018(4) 0.029(4) 0.016(5)
C36 0.104(7) 0.189(9) 0.128(7) 0.091(7) 0.049(6) 0.051(6)
C37 0.170(10) 0.151(9) 0.136(9) 0.069(8) 0.042(8) 0.037(8)
C38 0.44(2) 0.174(12) 0.247(14) 0.046(11) 0.201(15) -0.018(13)
C39 0.055(5) 0.116(6) 0.094(6) 0.002(5) 0.016(4) 0.005(5)
C40 0.080(5) 0.131(7) 0.105(6) 0.019(6) 0.045(5) -0.006(5)
C41 0.094(6) 0.146(8) 0.120(8) 0.014(6) 0.034(6) -0.019(6)
C42 0.125(8) 0.168(9) 0.151(8) 0.010(7) 0.054(7) -0.001(6)
C1A 0.162(15) 0.139(11) 0.152(14) -0.054(11) 0.089(11) -0.028(12)
C2A 0.150(15) 0.192(12) 0.169(17) -0.007(11) 0.103(11) -0.001(12)
C3A 0.124(18) 0.213(14) 0.177(16) -0.055(13) 0.093(11) -0.024(14)
C4A 0.130(17) 0.231(15) 0.184(18) -0.078(14) 0.049(12) -0.014(18)
C5A 0.110(14) 0.189(12) 0.223(18) -0.056(12) 0.044(11) 0.034(13)
C6A 0.142(14) 0.156(10) 0.160(15) -0.049(11) 0.038(10) -0.011(12)
C7A 0.123(14) 0.156(12) 0.146(15) -0.026(11) -0.015(10) -0.008(13)
C8A 0.047(12) 0.149(11) 0.33(2) -0.019(14) -0.020(12) -0.059(11)
C9A 0.116(19) 0.175(14) 0.35(3) -0.052(13) 0.004(16) 0.008(14)
C10A 0.183(19) 0.229(15) 0.32(2) -0.017(16) 0.058(15) 0.110(18)
C1B 0.27(2) 0.41(3) 0.46(3) -0.03(3) 0.14(3) -0.13(2)
C2B 0.33(3) 0.43(3) 0.46(3) -0.01(3) 0.16(3) -0.13(2)
C3B 0.29(3) 0.49(3) 0.50(3) -0.10(2) 0.16(3) -0.11(2)
C4B 0.24(3) 0.54(3) 0.52(3) -0.18(3) 0.14(3) -0.22(2)
C5B 0.34(3) 0.56(3) 0.49(3) -0.14(2) 0.15(3) -0.30(2)
C6B 0.33(2) 0.46(3) 0.45(3) -0.10(2) 0.18(2) -0.233(18)
C7B 0.38(3) 0.44(3) 0.46(3) -0.10(3) 0.20(3) -0.15(2)
C8B 0.45(3) 0.52(4) 0.47(3) -0.08(3) 0.23(3) -0.16(3)
C9B 0.53(3) 0.53(3) 0.52(3) 0.00(3) 0.16(3) -0.25(3)
C10B 0.48(3) 0.53(3) 0.51(3) -0.08(3) 0.10(3) -0.35(2)

loop_
_atom_type_symbol
_atom_type_description
_atom_type_scat_dispersion_real
_atom_type_scat_dispersion_imag
_atom_type_scat_source
C C 0.0033 0.0016 'International Tables Vol C Tables 4.2.6.8 and 6.1.1.4'
H H 0.0000 0.0000 'International Tables Vol C Tables 4.2.6.8 and 6.1.1.4'
N N 0.0061 0.0033 'International Tables Vol C Tables 4.2.6.8 and 6.1.1.4'
O O 0.0106 0.0060 'International Tables Vol C Tables 4.2.6.8 and 6.1.1.4'
Mo Mo -1.6832 0.6857 'International Tables Vol C Tables 4.2.6.8 and 6.1.1.4'

loop_
_geom_angle_atom_site_label_1
_geom_angle_atom_site_label_2
_geom_angle_atom_site_label_3
_geom_angle
_geom_angle_site_symmetry_1
_geom_angle_site_symmetry_3
N1A Mo1 O12 102.7(2) . .
N1A Mo1 O18 103.1(2) . .
O12 Mo1 O18 88.26(17) . .
N1A Mo1 O16 102.9(2) . .
O12 Mo1 O16 154.33(15) . .
O18 Mo1 O16 88.27(18) . .
N1A Mo1 O15 102.1(2) . .
O12 Mo1 O15 86.43(16) . .
O18 Mo1 O15 154.81(15) . .
O16 Mo1 O15 85.97(17) . .
N1A Mo1 O1 179.42(19) . .
O12 Mo1 O1 77.86(13) . .
O18 Mo1 O1 77.18(13) . .
O16 Mo1 O1 76.57(13) . .
O15 Mo1 O1 77.63(13) . .
O2 Mo2 O10 102.94(17) . .
O2 Mo2 O9 104.26(16) . .
O10 Mo2 O9 87.94(16) . .
O2 Mo2 O7 103.94(16) . .
O10 Mo2 O7 153.10(14) . .
O9 Mo2 O7 86.52(16) . .
O2 Mo2 O8 102.83(16) . .
O10 Mo2 O8 87.30(15) . .
O9 Mo2 O8 152.88(14) . .
O7 Mo2 O8 85.76(15) . .
O2 Mo2 O1 179.16(16) . .
O10 Mo2 O1 77.00(13) . .
O9 Mo2 O1 76.58(12) . .
O7 Mo2 O1 76.10(13) . .
O8 Mo2 O1 76.33(12) . .
O3 Mo3 O11 104.82(19) . .
O3 Mo3 O8 104.03(17) . .
O11 Mo3 O8 87.22(15) . .
O3 Mo3 O12 103.90(18) . .
O11 Mo3 O12 87.58(16) . .
O8 Mo3 O12 151.99(15) . .
O3 Mo3 O13 103.06(18) . .
O11 Mo3 O13 152.12(15) . .
O8 Mo3 O13 85.90(15) . .
O12 Mo3 O13 85.95(15) . .
O3 Mo3 O1 179.12(18) . .
O11 Mo3 O1 76.01(14) . .
O8 Mo3 O1 76.26(13) . .
O12 Mo3 O1 75.78(13) . .
O13 Mo3 O1 76.12(13) . .
O4 Mo4 O13 102.88(19) . .
O4 Mo4 O15 103.82(17) . .
O13 Mo4 O15 88.98(15) . .
O4 Mo4 O14 103.95(18) . .
O13 Mo4 O14 153.00(16) . .
O15 Mo4 O14 87.51(15) . .
O4 Mo4 O10 102.70(17) . .
O13 Mo4 O10 86.56(14) . .
O15 Mo4 O10 153.44(15) . .
O14 Mo4 O10 84.73(15) . .
O4 Mo4 O1 178.76(16) . .
O13 Mo4 O1 77.33(13) . .
O15 Mo4 O1 77.39(13) . .
O14 Mo4 O1 75.78(14) . .
O10 Mo4 O1 76.08(13) . .
O5 Mo5 O16 104.45(19) . .
O5 Mo5 O14 103.7(2) . .
O16 Mo5 O14 87.54(17) . .
O5 Mo5 O17 103.8(2) . .
O16 Mo5 O17 86.90(17) . .
O14 Mo5 O17 152.51(15) . .
O5 Mo5 O9 102.08(18) . .
O16 Mo5 O9 153.45(15) . .
O14 Mo5 O9 87.09(15) . .
O17 Mo5 O9 85.98(16) . .
O5 Mo5 O1 179.06(18) . .
O16 Mo5 O1 76.44(13) . .
O14 Mo5 O1 76.59(13) . .
O17 Mo5 O1 75.93(14) . .
O9 Mo5 O1 77.02(13) . .
N1B Mo6 O17 103.5(2) . .
N1B Mo6 O18 102.3(2) . .
O17 Mo6 O18 87.30(17) . .
N1B Mo6 O11 102.8(2) . .
O17 Mo6 O11 153.66(16) . .
O18 Mo6 O11 85.93(16) . .
N1B Mo6 O7 103.4(2) . .
O17 Mo6 O7 87.92(15) . .
O18 Mo6 O7 154.28(16) . .
O11 Mo6 O7 87.24(15) . .
N1B Mo6 O1 179.15(19) . .
O17 Mo6 O1 76.60(14) . .
O18 Mo6 O1 76.86(14) . .
O11 Mo6 O1 77.08(13) . .
O7 Mo6 O1 77.45(13) . .
Mo1 O1 Mo6 90.76(12) . .
Mo1 O1 Mo5 91.01(11) . .
Mo6 O1 Mo5 90.89(12) . .
Mo1 O1 Mo4 90.11(12) . .
Mo6 O1 Mo4 178.61(15) . .
Mo5 O1 Mo4 90.17(11) . .
Mo1 O1 Mo3 90.02(11) . .
Mo6 O1 Mo3 89.74(11) . .
Mo5 O1 Mo3 178.78(16) . .
Mo4 O1 Mo3 89.18(12) . .
Mo1 O1 Mo2 179.16(17) . .
Mo6 O1 Mo2 89.81(11) . .
Mo5 O1 Mo2 89.60(11) . .
Mo4 O1 Mo2 89.31(11) . .
Mo3 O1 Mo2 89.36(11) . .
C1A N1A Mo1 159.7(5) . .
C1B N1B Mo6 142.5(7) . .
Mo2 O7 Mo6 116.64(17) . .
Mo2 O8 Mo3 118.05(17) . .
Mo2 O9 Mo5 116.73(16) . .
Mo2 O10 Mo4 117.59(17) . .
Mo3 O11 Mo6 117.15(17) . .
Mo1 O12 Mo3 116.30(17) . .
Mo4 O13 Mo3 117.36(18) . .
Mo5 O14 Mo4 117.44(17) . .
Mo4 O15 Mo1 114.84(17) . .
Mo5 O16 Mo1 115.98(18) . .
Mo6 O17 Mo5 116.56(19) . .
Mo1 O18 Mo6 115.20(18) . .
C19 N2 C11 111.2(5) . .
C19 N2 C15 109.9(5) . .
C11 N2 C15 106.3(5) . .
C19 N2 C23 107.4(5) . .
C11 N2 C23 112.5(5) . .
C15 N2 C23 109.6(5) . .
C12 C11 N2 117.0(5) . .
C12 C11 H11A 108.1 . .
N2 C11 H11A 108.1 . .
C12 C11 H11B 108.1 . .
N2 C11 H11B 108.1 . .
H11A C11 H11B 107.3 . .
C11 C12 C13 111.3(5) . .
C11 C12 H12A 109.4 . .
C13 C12 H12A 109.4 . .
C11 C12 H12B 109.4 . .
C13 C12 H12B 109.4 . .
H12A C12 H12B 108.0 . .
C14 C13 C12 114.9(6) . .
C14 C13 H13A 108.6 . .
C12 C13 H13A 108.6 . .
C14 C13 H13B 108.6 . .
C12 C13 H13B 108.6 . .
H13A C13 H13B 107.5 . .
C13 C14 H14A 109.5 . .
C13 C14 H14B 109.5 . .
H14A C14 H14B 109.5 . .
C13 C14 H14C 109.5 . .
H14A C14 H14C 109.5 . .
H14B C14 H14C 109.5 . .
C16 C15 N2 117.2(5) . .
C16 C15 H15A 108.0 . .
N2 C15 H15A 108.0 . .
C16 C15 H15B 108.0 . .
N2 C15 H15B 108.0 . .
H15A C15 H15B 107.2 . .
C15 C16 C17 104.4(6) . .
C15 C16 H16A 110.9 . .
C17 C16 H16A 110.9 . .
C15 C16 H16B 110.9 . .
C17 C16 H16B 110.9 . .
H16A C16 H16B 108.9 . .
C18 C17 C16 102.1(9) . .
C18 C17 H17A 111.3 . .
C16 C17 H17A 111.3 . .
C18 C17 H17B 111.3 . .
C16 C17 H17B 111.3 . .
H17A C17 H17B 109.2 . .
C17 C18 H18A 109.5 . .
C17 C18 H18B 109.5 . .
H18A C18 H18B 109.5 . .
C17 C18 H18C 109.5 . .
H18A C18 H18C 109.5 . .
H18B C18 H18C 109.5 . .
C20 C19 N2 118.3(6) . .
C20 C19 H19A 107.7 . .
N2 C19 H19A 107.7 . .
C20 C19 H19B 107.7 . .
N2 C19 H19B 107.7 . .
H19A C19 H19B 107.1 . .
C19 C20 C21 107.4(7) . .
C19 C20 H20A 110.2 . .
C21 C20 H20A 110.2 . .
C19 C20 H20B 110.2 . .
C21 C20 H20B 110.2 . .
H20A C20 H20B 108.5 . .
C22 C21 C20 113.6(10) . .
C22 C21 H21A 108.8 . .
C20 C21 H21A 108.8 . .
C22 C21 H21B 108.8 . .
C20 C21 H21B 108.8 . .
H21A C21 H21B 107.7 . .
C21 C22 H22A 109.5 . .
C21 C22 H22B 109.5 . .
H22A C22 H22B 109.5 . .
C21 C22 H22C 109.5 . .
H22A C22 H22C 109.5 . .
H22B C22 H22C 109.5 . .
C24 C23 N2 118.3(6) . .
C24 C23 H23A 107.7 . .
N2 C23 H23A 107.7 . .
C24 C23 H23B 107.7 . .
N2 C23 H23B 107.7 . .
H23A C23 H23B 107.1 . .
C23 C24 C25 109.2(7) . .
C23 C24 H24A 109.8 . .
C25 C24 H24A 109.8 . .
C23 C24 H24B 109.8 . .
C25 C24 H24B 109.8 . .
H24A C24 H24B 108.3 . .
C26 C25 C24 110.9(8) . .
C26 C25 H25A 109.5 . .
C24 C25 H25A 109.5 . .
C26 C25 H25B 109.5 . .
C24 C25 H25B 109.5 . .
H25A C25 H25B 108.1 . .
C25 C26 H26A 109.5 . .
C25 C26 H26B 109.5 . .
H26A C26 H26B 109.5 . .
C25 C26 H26C 109.5 . .
H26A C26 H26C 109.5 . .
H26B C26 H26C 109.5 . .
C27 N3 C31 110.1(5) . .
C27 N3 C39 110.6(5) . .
C31 N3 C39 109.4(5) . .
C27 N3 C35 107.7(5) . .
C31 N3 C35 111.7(5) . .
C39 N3 C35 107.4(5) . .
N3 C27 C28 117.4(5) . .
N3 C27 H27A 107.9 . .
C28 C27 H27A 107.9 . .
N3 C27 H27B 107.9 . .
C28 C27 H27B 107.9 . .
H27A C27 H27B 107.2 . .
C27 C28 C29 110.8(5) . .
C27 C28 H28A 109.5 . .
C29 C28 H28A 109.5 . .
C27 C28 H28B 109.5 . .
C29 C28 H28B 109.5 . .
H28A C28 H28B 108.1 . .
C30 C29 C28 111.7(6) . .
C30 C29 H29A 109.3 . .
C28 C29 H29A 109.3 . .
C30 C29 H29B 109.3 . .
C28 C29 H29B 109.3 . .
H29A C29 H29B 107.9 . .
C29 C30 H30A 109.5 . .
C29 C30 H30B 109.5 . .
H30A C30 H30B 109.5 . .
C29 C30 H30C 109.5 . .
H30A C30 H30C 109.5 . .
H30B C30 H30C 109.5 . .
C32 C31 N3 115.6(5) . .
C32 C31 H31A 108.4 . .
N3 C31 H31A 108.4 . .
C32 C31 H31B 108.4 . .
N3 C31 H31B 108.4 . .
H31A C31 H31B 107.5 . .
C33 C32 C31 110.3(6) . .
C33 C32 H32A 109.6 . .
C31 C32 H32A 109.6 . .
C33 C32 H32B 109.6 . .
C31 C32 H32B 109.6 . .
H32A C32 H32B 108.1 . .
C34 C33 C32 113.5(6) . .
C34 C33 H33A 108.9 . .
C32 C33 H33A 108.9 . .
C34 C33 H33B 108.9 . .
C32 C33 H33B 108.9 . .
H33A C33 H33B 107.7 . .
C33 C34 H34A 109.5 . .
C33 C34 H34B 109.5 . .
H34A C34 H34B 109.5 . .
C33 C34 H34C 109.5 . .
H34A C34 H34C 109.5 . .
H34B C34 H34C 109.5 . .
C36 C35 N3 116.4(5) . .
C36 C35 H35A 108.2 . .
N3 C35 H35A 108.2 . .
C36 C35 H35B 108.2 . .
N3 C35 H35B 108.2 . .
H35A C35 H35B 107.3 . .
C35 C36 C37 110.6(6) . .
C35 C36 H36A 109.5 . .
C37 C36 H36A 109.5 . .
C35 C36 H36B 109.5 . .
C37 C36 H36B 109.5 . .
H36A C36 H36B 108.1 . .
C38 C37 C36 110.9(11) . .
C38 C37 H37A 109.5 . .
C36 C37 H37A 109.5 . .
C38 C37 H37B 109.5 . .
C36 C37 H37B 109.5 . .
H37A C37 H37B 108.1 . .
C37 C38 H38A 109.5 . .
C37 C38 H38B 109.5 . .
H38A C38 H38B 109.5 . .
C37 C38 H38C 109.5 . .
H38A C38 H38C 109.5 . .
H38B C38 H38C 109.5 . .
N3 C39 C40 116.2(6) . .
N3 C39 H39A 108.2 . .
C40 C39 H39A 108.2 . .
N3 C39 H39B 108.2 . .
C40 C39 H39B 108.2 . .
H39A C39 H39B 107.4 . .
C39 C40 C41 108.3(6) . .
C39 C40 H40A 110.0 . .
C41 C40 H40A 110.0 . .
C39 C40 H40B 110.0 . .
C41 C40 H40B 110.0 . .
H40A C40 H40B 108.4 . .
C42 C41 C40 111.4(7) . .
C42 C41 H41A 109.4 . .
C40 C41 H41A 109.4 . .
C42 C41 H41B 109.4 . .
C40 C41 H41B 109.4 . .
H41A C41 H41B 108.0 . .
C41 C42 H42A 109.5 . .
C41 C42 H42B 109.5 . .
H42A C42 H42B 109.5 . .
C41 C42 H42C 109.5 . .
H42A C42 H42C 109.5 . .
H42B C42 H42C 109.5 . .
C2A C1A C6A 120.0 . .
C2A C1A N1A 123.0(6) . .
C6A C1A N1A 115.6(6) . .
C3A C2A C1A 120.0 . .
C3A C2A C4A 20.9(9) . 3_566
C1A C2A C4A 138.9(8) . 3_566
C3A C2A H2AA 120.0 . .
C1A C2A H2AA 120.0 . .
C4A C2A H2AA 100.4 3_566 .
C4A C3A C3A 74.1(16) 3_566 3_566
C4A C3A C4A 112(2) 3_566 .
C3A C3A C4A 37.7(11) 3_566 .
C4A C3A C2A 125(2) 3_566 .
C3A C3A C2A 153.7(12) 3_566 .
C4A C3A C2A 120.0 . .
C4A C3A H3AA 19.0 3_566 .
C3A C3A H3AA 84.0 3_566 .
C4A C3A H3AA 120.0 . .
C2A C3A H3AA 120.0 . .
C3A C4A C3A 68.2(19) 3_566 .
C3A C4A C5A 161(2) 3_566 .
C3A C4A C5A 120.0 . .
C3A C4A C4A 42.7(12) 3_566 3_566
C3A C4A C4A 25.5(8) . 3_566
C5A C4A C4A 143.5(9) . 3_566
C3A C4A C2A 34.1(9) 3_566 3_566
C3A C4A C2A 100.4(12) . 3_566
C5A C4A C2A 138.9(12) . 3_566
C4A C4A C2A 75.4(7) 3_566 3_566
C3A C4A H4AA 55.0 3_566 .
C3A C4A H4AA 120.0 . .
C5A C4A H4AA 120.0 . .
C4A C4A H4AA 95.6 3_566 .
C2A C4A H4AA 20.9 3_566 .
C6A C5A C4A 120.0 . .
C6A C5A C10A 120.0 . .
C4A C5A C10A 120.0 . .
C7A C6A C5A 120.0 . .
C7A C6A C1A 120.0 . .
C5A C6A C1A 120.0 . .
C8A C7A C6A 120.0 . .
C8A C7A H7AA 120.0 . .
C6A C7A H7AA 120.0 . .
C7A C8A C9A 120.0 . .
C7A C8A H8AA 120.0 . .
C9A C8A H8AA 120.0 . .
C10A C9A C8A 120.0 . .
C10A C9A H9AA 120.0 . .
C8A C9A H9AA 120.0 . .
C9A C10A C5A 120.0 . .
C9A C10A H10A 120.0 . .
C5A C10A H10A 120.0 . .
C2B C1B C6B 120.0 . .
C2B C1B N1B 111.8(12) . .
C6B C1B N1B 126.5(12) . .
C1B C2B C3B 120.0 . .
C1B C2B H2BA 120.0 . .
C3B C2B H2BA 120.0 . .
C2B C3B C4B 120.0 . .
C2B C3B H3BA 120.0 . .
C4B C3B H3BA 120.0 . .
C5B C4B C3B 120.0 . .
C5B C4B H4BA 120.0 . .
C3B C4B H4BA 120.0 . .
C4B C5B C6B 120.0 . .
C4B C5B C10B 120.0 . .
C6B C5B C10B 120.0 . .
C7B C6B C5B 120.0 . .
C7B C6B C1B 120.0 . .
C5B C6B C1B 120.0 . .
C6B C7B C8B 120.0 . .
C6B C7B H7BA 120.0 . .
C8B C7B H7BA 120.0 . .
C9B C8B C7B 120.0 . .
C9B C8B H8BA 120.0 . .
C7B C8B H8BA 120.0 . .
C8B C9B C10B 120.0 . .
C8B C9B H9BA 120.0 . .
C10B C9B H9BA 120.0 . .
C9B C10B C5B 120.0 . .
C9B C10B H10C 120.0 . .
C5B C10B H10C 120.0 . .

loop_
_geom_bond_atom_site_label_1
_geom_bond_atom_site_label_2
_geom_bond_distance
_geom_bond_site_symmetry_2
Mo1 N1A 1.704(4) .
Mo1 O12 1.914(4) .
Mo1 O18 1.921(4) .
Mo1 O16 1.940(4) .
Mo1 O15 1.962(4) .
Mo1 O1 2.273(3) .
Mo2 O2 1.680(3) .
Mo2 O10 1.882(3) .
Mo2 O9 1.906(3) .
Mo2 O7 1.917(3) .
Mo2 O8 1.921(3) .
Mo2 O1 2.347(3) .
Mo3 O3 1.669(4) .
Mo3 O11 1.903(4) .
Mo3 O8 1.927(3) .
Mo3 O12 1.931(4) .
Mo3 O13 1.942(3) .
Mo3 O1 2.345(3) .
Mo4 O4 1.688(4) .
Mo4 O13 1.898(3) .
Mo4 O15 1.903(3) .
Mo4 O14 1.924(4) .
Mo4 O10 1.959(3) .
Mo4 O1 2.328(3) .
Mo5 O5 1.675(4) .
Mo5 O16 1.909(4) .
Mo5 O14 1.913(4) .
Mo5 O17 1.929(4) .
Mo5 O9 1.942(3) .
Mo5 O1 2.303(3) .
Mo6 N1B 1.671(4) .
Mo6 O17 1.915(4) .
Mo6 O18 1.922(4) .
Mo6 O11 1.925(4) .
Mo6 O7 1.926(3) .
Mo6 O1 2.286(3) .
N1A C1A 1.444(8) .
N1B C1B 1.574(14) .
N2 C19 1.520(7) .
N2 C11 1.529(6) .
N2 C15 1.533(7) .
N2 C23 1.542(7) .
C11 C12 1.494(7) .
C11 H11A 0.9700 .
C11 H11B 0.9700 .
C12 C13 1.504(7) .
C12 H12A 0.9700 .
C12 H12B 0.9700 .
C13 C14 1.489(8) .
C13 H13A 0.9700 .
C13 H13B 0.9700 .
C14 H14A 0.9600 .
C14 H14B 0.9600 .
C14 H14C 0.9600 .
C15 C16 1.497(7) .
C15 H15A 0.9700 .
C15 H15B 0.9700 .
C16 C17 1.594(11) .
C16 H16A 0.9700 .
C16 H16B 0.9700 .
C17 C18 1.381(11) .
C17 H17A 0.9700 .
C17 H17B 0.9700 .
C18 H18A 0.9600 .
C18 H18B 0.9600 .
C18 H18C 0.9600 .
C19 C20 1.505(8) .
C19 H19A 0.9700 .
C19 H19B 0.9700 .
C20 C21 1.544(10) .
C20 H20A 0.9700 .
C20 H20B 0.9700 .
C21 C22 1.335(10) .
C21 H21A 0.9700 .
C21 H21B 0.9700 .
C22 H22A 0.9600 .
C22 H22B 0.9600 .
C22 H22C 0.9600 .
C23 C24 1.509(8) .
C23 H23A 0.9700 .
C23 H23B 0.9700 .
C24 C25 1.529(9) .
C24 H24A 0.9700 .
C24 H24B 0.9700 .
C25 C26 1.499(10) .
C25 H25A 0.9700 .
C25 H25B 0.9700 .
C26 H26A 0.9600 .
C26 H26B 0.9600 .
C26 H26C 0.9600 .
N3 C27 1.499(6) .
N3 C31 1.510(6) .
N3 C39 1.519(7) .
N3 C35 1.553(6) .
C27 C28 1.507(7) .
C27 H27A 0.9700 .
C27 H27B 0.9700 .
C28 C29 1.534(7) .
C28 H28A 0.9700 .
C28 H28B 0.9700 .
C29 C30 1.515(7) .
C29 H29A 0.9700 .
C29 H29B 0.9700 .
C30 H30A 0.9600 .
C30 H30B 0.9600 .
C30 H30C 0.9600 .
C31 C32 1.491(7) .
C31 H31A 0.9700 .
C31 H31B 0.9700 .
C32 C33 1.485(7) .
C32 H32A 0.9700 .
C32 H32B 0.9700 .
C33 C34 1.474(7) .
C33 H33A 0.9700 .
C33 H33B 0.9700 .
C34 H34A 0.9600 .
C34 H34B 0.9600 .
C34 H34C 0.9600 .
C35 C36 1.492(7) .
C35 H35A 0.9700 .
C35 H35B 0.9700 .
C36 C37 1.546(10) .
C36 H36A 0.9700 .
C36 H36B 0.9700 .
C37 C38 1.314(11) .
C37 H37A 0.9700 .
C37 H37B 0.9700 .
C38 H38A 0.9600 .
C38 H38B 0.9600 .
C38 H38C 0.9600 .
C39 C40 1.522(7) .
C39 H39A 0.9700 .
C39 H39B 0.9700 .
C40 C41 1.573(8) .
C40 H40A 0.9700 .
C40 H40B 0.9700 .
C41 C42 1.433(8) .
C41 H41A 0.9700 .
C41 H41B 0.9700 .
C42 H42A 0.9600 .
C42 H42B 0.9600 .
C42 H42C 0.9600 .
C1A C2A 1.3900 .
C1A C6A 1.3900 .
C2A C3A 1.3900 .
C2A C4A 2.03(2) 3_566
C2A H2AA 0.9300 .
C3A C4A 0.884(18) 3_566
C3A C3A 1.34(3) 3_566
C3A C4A 1.3900 .
C3A H3AA 0.9300 .
C4A C3A 0.88(2) 3_566
C4A C5A 1.3900 .
C4A C4A 1.90(3) 3_566
C4A C2A 2.031(15) 3_566
C4A H4AA 0.9300 .
C5A C6A 1.3900 .
C5A C10A 1.3900 .
C6A C7A 1.3900 .
C7A C8A 1.3900 .
C7A H7AA 0.9299 .
C8A C9A 1.3900 .
C8A H8AA 0.9299 .
C9A C10A 1.3900 .
C9A H9AA 0.9299 .
C10A H10A 0.9301 .
C1B C2B 1.3900 .
C1B C6B 1.3900 .
C2B C3B 1.3900 .
C2B H2BA 0.9301 .
C3B C4B 1.3900 .
C3B H3BA 0.9301 .
C4B C5B 1.3900 .
C4B H4BA 0.9300 .
C5B C6B 1.3900 .
C5B C10B 1.3900 .
C6B C7B 1.3900 .
C7B C8B 1.3900 .
C7B H7BA 0.9299 .
C8B C9B 1.3900 .
C8B H8BA 0.9300 .
C9B C10B 1.3900 .
C9B H9BA 0.9300 .
C10B H10C 0.9300 .

loop_
_geom_hbond_atom_site_label_D
_geom_hbond_atom_site_label_H
_geom_hbond_atom_site_label_A
_geom_hbond_distance_DH
_geom_hbond_distance_HA
_geom_hbond_distance_DA
_geom_hbond_angle_DHA
_geom_hbond_site_symmetry_A
C9A H9AA O6A 0.93 2.61 3.513(10) 162.8 2
C10B H10C O6B 0.93 2.60 3.413(15) 146.0 2_545

loop_
_geom_torsion_atom_site_label_1
_geom_torsion_atom_site_label_2
_geom_torsion_atom_site_label_3
_geom_torsion_atom_site_label_4
_geom_torsion
_geom_torsion_site_symmetry_1
_geom_torsion_site_symmetry_4
N1A Mo1 O1 Mo6 -117(22) . .
O12 Mo1 O1 Mo6 91.13(15) . .
O18 Mo1 O1 Mo6 0.15(14) . .
O16 Mo1 O1 Mo6 -91.14(16) . .
O15 Mo1 O1 Mo6 -179.91(14) . .
N1A Mo1 O1 Mo5 -26(22) . .
O12 Mo1 O1 Mo5 -177.96(16) . .
O18 Mo1 O1 Mo5 91.06(15) . .
O16 Mo1 O1 Mo5 -0.23(15) . .
O15 Mo1 O1 Mo5 -89.00(14) . .
N1A Mo1 O1 Mo4 64(22) . .
O12 Mo1 O1 Mo4 -87.79(15) . .
O18 Mo1 O1 Mo4 -178.77(16) . .
O16 Mo1 O1 Mo4 89.94(16) . .
O15 Mo1 O1 Mo4 1.17(13) . .
N1A Mo1 O1 Mo3 153(22) . .
O12 Mo1 O1 Mo3 1.39(13) . .
O18 Mo1 O1 Mo3 -89.59(15) . .
O16 Mo1 O1 Mo3 179.12(17) . .
O15 Mo1 O1 Mo3 90.35(14) . .
N1A Mo1 O1 Mo2 111(23) . .
O12 Mo1 O1 Mo2 -41(11) . .
O18 Mo1 O1 Mo2 -132(11) . .
O16 Mo1 O1 Mo2 136(11) . .
O15 Mo1 O1 Mo2 48(11) . .
N1B Mo6 O1 Mo1 -9(15) . .
O17 Mo6 O1 Mo1 90.19(14) . .
O18 Mo6 O1 Mo1 -0.15(14) . .
O11 Mo6 O1 Mo1 -88.93(13) . .
O7 Mo6 O1 Mo1 -178.96(14) . .
N1B Mo6 O1 Mo5 -100(15) . .
O17 Mo6 O1 Mo5 -0.84(13) . .
O18 Mo6 O1 Mo5 -91.17(15) . .
O11 Mo6 O1 Mo5 -179.96(14) . .
O7 Mo6 O1 Mo5 90.01(13) . .
N1B Mo6 O1 Mo4 120(15) . .
O17 Mo6 O1 Mo4 -141(7) . .
O18 Mo6 O1 Mo4 129(7) . .
O11 Mo6 O1 Mo4 40(7) . .
O7 Mo6 O1 Mo4 -50(7) . .
N1B Mo6 O1 Mo3 81(15) . .
O17 Mo6 O1 Mo3 -179.80(15) . .
O18 Mo6 O1 Mo3 89.87(15) . .
O11 Mo6 O1 Mo3 1.08(13) . .
O7 Mo6 O1 Mo3 -88.95(13) . .
N1B Mo6 O1 Mo2 171(100) . .
O17 Mo6 O1 Mo2 -90.44(14) . .
O18 Mo6 O1 Mo2 179.23(16) . .
O11 Mo6 O1 Mo2 90.44(14) . .
O7 Mo6 O1 Mo2 0.41(12) . .
O5 Mo5 O1 Mo1 -162(13) . .
O16 Mo5 O1 Mo1 0.24(15) . .
O14 Mo5 O1 Mo1 90.92(14) . .
O17 Mo5 O1 Mo1 -89.94(15) . .
O9 Mo5 O1 Mo1 -179.00(16) . .
O5 Mo5 O1 Mo6 -72(13) . .
O16 Mo5 O1 Mo6 91.01(16) . .
O14 Mo5 O1 Mo6 -178.30(14) . .
O17 Mo5 O1 Mo6 0.83(13) . .
O9 Mo5 O1 Mo6 -88.22(15) . .
O5 Mo5 O1 Mo4 107(13) . .
O16 Mo5 O1 Mo4 -89.87(16) . .
O14 Mo5 O1 Mo4 0.82(12) . .
O17 Mo5 O1 Mo4 179.95(15) . .
O9 Mo5 O1 Mo4 90.89(14) . .
O5 Mo5 O1 Mo3 50(17) . .
O16 Mo5 O1 Mo3 -148(8) . .
O14 Mo5 O1 Mo3 -57(8) . .
O17 Mo5 O1 Mo3 122(8) . .
O9 Mo5 O1 Mo3 33(8) . .
O5 Mo5 O1 Mo2 18(13) . .
O16 Mo5 O1 Mo2 -179.19(17) . .
O14 Mo5 O1 Mo2 -88.50(13) . .
O17 Mo5 O1 Mo2 90.64(14) . .
O9 Mo5 O1 Mo2 1.58(13) . .
O4 Mo4 O1 Mo1 -170(34) . .
O13 Mo4 O1 Mo1 90.60(13) . .
O15 Mo4 O1 Mo1 -1.21(13) . .
O14 Mo4 O1 Mo1 -91.83(13) . .
O10 Mo4 O1 Mo1 -179.83(14) . .
O4 Mo4 O1 Mo6 62(11) . .
O13 Mo4 O1 Mo6 -38(7) . .
O15 Mo4 O1 Mo6 -130(7) . .
O14 Mo4 O1 Mo6 139(7) . .
O10 Mo4 O1 Mo6 51(7) . .
O4 Mo4 O1 Mo5 -79(8) . .
O13 Mo4 O1 Mo5 -178.39(14) . .
O15 Mo4 O1 Mo5 89.80(14) . .
O14 Mo4 O1 Mo5 -0.81(12) . .
O10 Mo4 O1 Mo5 -88.82(13) . .
O4 Mo4 O1 Mo3 100(8) . .
O13 Mo4 O1 Mo3 0.58(12) . .
O15 Mo4 O1 Mo3 -91.23(14) . .
O14 Mo4 O1 Mo3 178.15(14) . .
O10 Mo4 O1 Mo3 90.15(13) . .
O4 Mo4 O1 Mo2 11(8) . .
O13 Mo4 O1 Mo2 -88.79(13) . .
O15 Mo4 O1 Mo2 179.40(14) . .
O14 Mo4 O1 Mo2 88.79(13) . .
O10 Mo4 O1 Mo2 0.78(12) . .
O3 Mo3 O1 Mo1 -70(12) . .
O11 Mo3 O1 Mo1 89.66(14) . .
O8 Mo3 O1 Mo1 -179.80(15) . .
O12 Mo3 O1 Mo1 -1.39(13) . .
O13 Mo3 O1 Mo1 -90.68(14) . .
O3 Mo3 O1 Mo6 -161(12) . .
O11 Mo3 O1 Mo6 -1.10(13) . .
O8 Mo3 O1 Mo6 89.44(14) . .
O12 Mo3 O1 Mo6 -92.15(14) . .
O13 Mo3 O1 Mo6 178.56(14) . .
O3 Mo3 O1 Mo5 78(15) . .
O11 Mo3 O1 Mo5 -122(8) . .
O8 Mo3 O1 Mo5 -32(8) . .
O12 Mo3 O1 Mo5 146(8) . .
O13 Mo3 O1 Mo5 57(8) . .
O3 Mo3 O1 Mo4 20(12) . .
O11 Mo3 O1 Mo4 179.77(14) . .
O8 Mo3 O1 Mo4 -89.69(14) . .
O12 Mo3 O1 Mo4 88.72(15) . .
O13 Mo3 O1 Mo4 -0.57(12) . .
O3 Mo3 O1 Mo2 110(12) . .
O11 Mo3 O1 Mo2 -90.91(14) . .
O8 Mo3 O1 Mo2 -0.37(13) . .
O12 Mo3 O1 Mo2 178.04(16) . .
O13 Mo3 O1 Mo2 88.75(13) . .
O2 Mo2 O1 Mo1 39(18) . .
O10 Mo2 O1 Mo1 -47(11) . .
O9 Mo2 O1 Mo1 -138(11) . .
O7 Mo2 O1 Mo1 132(11) . .
O8 Mo2 O1 Mo1 43(11) . .
O2 Mo2 O1 Mo6 -93(11) . .
O10 Mo2 O1 Mo6 -179.74(15) . .
O9 Mo2 O1 Mo6 89.28(14) . .
O7 Mo2 O1 Mo6 -0.42(12) . .
O8 Mo2 O1 Mo6 -89.37(14) . .
O2 Mo2 O1 Mo5 176(100) . .
O10 Mo2 O1 Mo5 89.37(14) . .
O9 Mo2 O1 Mo5 -1.61(13) . .
O7 Mo2 O1 Mo5 -91.31(14) . .
O8 Mo2 O1 Mo5 179.73(15) . .
O2 Mo2 O1 Mo4 86(11) . .
O10 Mo2 O1 Mo4 -0.81(12) . .
O9 Mo2 O1 Mo4 -91.79(15) . .
O7 Mo2 O1 Mo4 178.51(14) . .
O8 Mo2 O1 Mo4 89.56(14) . .
O2 Mo2 O1 Mo3 -3(11) . .
O10 Mo2 O1 Mo3 -89.99(14) . .
O9 Mo2 O1 Mo3 179.03(16) . .
O7 Mo2 O1 Mo3 89.32(14) . .
O8 Mo2 O1 Mo3 0.37(13) . .
O12 Mo1 N1A C1A -97.6(16) . .
O18 Mo1 N1A C1A -6.4(16) . .
O16 Mo1 N1A C1A 84.8(16) . .
O15 Mo1 N1A C1A 173.4(15) . .
O1 Mo1 N1A C1A 110(22) . .
O17 Mo6 N1B C1B 137.6(14) . .
O18 Mo6 N1B C1B -132.2(14) . .
O11 Mo6 N1B C1B -43.6(14) . .
O7 Mo6 N1B C1B 46.6(14) . .
O1 Mo6 N1B C1B -124(14) . .
O2 Mo2 O7 Mo6 179.7(2) . .
O10 Mo2 O7 Mo6 2.0(4) . .
O9 Mo2 O7 Mo6 -76.5(2) . .
O8 Mo2 O7 Mo6 77.51(19) . .
O1 Mo2 O7 Mo6 0.55(16) . .
N1B Mo6 O7 Mo2 179.6(2) . .
O17 Mo6 O7 Mo2 76.2(2) . .
O18 Mo6 O7 Mo2 -3.2(5) . .
O11 Mo6 O7 Mo2 -77.9(2) . .
O1 Mo6 O7 Mo2 -0.57(17) . .
O2 Mo2 O8 Mo3 179.4(2) . .
O10 Mo2 O8 Mo3 76.8(2) . .
O9 Mo2 O8 Mo3 -3.4(5) . .
O7 Mo2 O8 Mo3 -77.2(2) . .
O1 Mo2 O8 Mo3 -0.51(18) . .
O3 Mo3 O8 Mo2 -178.6(2) . .
O11 Mo3 O8 Mo2 76.8(2) . .
O12 Mo3 O8 Mo2 -2.8(5) . .
O13 Mo3 O8 Mo2 -76.2(2) . .
O1 Mo3 O8 Mo2 0.51(18) . .
O2 Mo2 O9 Mo5 -177.8(2) . .
O10 Mo2 O9 Mo5 -75.0(2) . .
O7 Mo2 O9 Mo5 78.7(2) . .
O8 Mo2 O9 Mo5 5.0(5) . .
O1 Mo2 O9 Mo5 2.14(18) . .
O5 Mo5 O9 Mo2 178.1(2) . .
O16 Mo5 O9 Mo2 -3.8(5) . .
O14 Mo5 O9 Mo2 74.7(2) . .
O17 Mo5 O9 Mo2 -78.6(2) . .
O1 Mo5 O9 Mo2 -2.18(18) . .
O2 Mo2 O10 Mo4 -178.06(19) . .
O9 Mo2 O10 Mo4 77.8(2) . .
O7 Mo2 O10 Mo4 -0.4(4) . .
O8 Mo2 O10 Mo4 -75.50(19) . .
O1 Mo2 O10 Mo4 1.08(16) . .
O4 Mo4 O10 Mo2 179.1(2) . .
O13 Mo4 O10 Mo2 76.7(2) . .
O15 Mo4 O10 Mo2 -4.1(4) . .
O14 Mo4 O10 Mo2 -77.7(2) . .
O1 Mo4 O10 Mo2 -1.10(16) . .
O3 Mo3 O11 Mo6 -178.8(2) . .
O8 Mo3 O11 Mo6 -75.1(2) . .
O12 Mo3 O11 Mo6 77.4(2) . .
O13 Mo3 O11 Mo6 0.8(4) . .
O1 Mo3 O11 Mo6 1.47(17) . .
N1B Mo6 O11 Mo3 179.4(2) . .
O17 Mo6 O11 Mo3 -3.4(5) . .
O18 Mo6 O11 Mo3 -78.9(2) . .
O7 Mo6 O11 Mo3 76.3(2) . .
O1 Mo6 O11 Mo3 -1.50(18) . .
N1A Mo1 O12 Mo3 178.4(3) . .
O18 Mo1 O12 Mo3 75.4(2) . .
O16 Mo1 O12 Mo3 -7.0(5) . .
O15 Mo1 O12 Mo3 -80.0(2) . .
O1 Mo1 O12 Mo3 -1.88(18) . .
O3 Mo3 O12 Mo1 -179.0(2) . .
O11 Mo3 O12 Mo1 -74.3(2) . .
O8 Mo3 O12 Mo1 5.1(5) . .
O13 Mo3 O12 Mo1 78.5(2) . .
O1 Mo3 O12 Mo1 1.84(18) . .
O4 Mo4 O13 Mo3 -179.5(2) . .
O15 Mo4 O13 Mo3 76.5(2) . .
O14 Mo4 O13 Mo3 -6.0(4) . .
O10 Mo4 O13 Mo3 -77.3(2) . .
O1 Mo4 O13 Mo3 -0.79(17) . .
O3 Mo3 O13 Mo4 -178.9(2) . .
O11 Mo3 O13 Mo4 1.5(4) . .
O8 Mo3 O13 Mo4 77.6(2) . .
O12 Mo3 O13 Mo4 -75.5(2) . .
O1 Mo3 O13 Mo4 0.79(17) . .
O5 Mo5 O14 Mo4 179.8(2) . .
O16 Mo5 O14 Mo4 75.5(2) . .
O17 Mo5 O14 Mo4 -2.9(4) . .
O9 Mo5 O14 Mo4 -78.5(2) . .
O1 Mo5 O14 Mo4 -1.11(17) . .
O4 Mo4 O14 Mo5 179.8(2) . .
O13 Mo4 O14 Mo5 6.3(4) . .
O15 Mo4 O14 Mo5 -76.5(2) . .
O10 Mo4 O14 Mo5 78.05(19) . .
O1 Mo4 O14 Mo5 1.10(16) . .
O4 Mo4 O15 Mo1 -178.7(2) . .
O13 Mo4 O15 Mo1 -75.7(2) . .
O14 Mo4 O15 Mo1 77.5(2) . .
O10 Mo4 O15 Mo1 4.5(4) . .
O1 Mo4 O15 Mo1 1.55(17) . .
N1A Mo1 O15 Mo4 178.9(2) . .
O12 Mo1 O15 Mo4 76.8(2) . .
O18 Mo1 O15 Mo4 -1.5(5) . .
O16 Mo1 O15 Mo4 -78.7(2) . .
O1 Mo1 O15 Mo4 -1.58(17) . .
O5 Mo5 O16 Mo1 179.4(3) . .
O14 Mo5 O16 Mo1 -77.1(2) . .
O17 Mo5 O16 Mo1 76.0(2) . .
O9 Mo5 O16 Mo1 1.4(5) . .
O1 Mo5 O16 Mo1 -0.3(2) . .
N1A Mo1 O16 Mo5 -179.9(3) . .
O12 Mo1 O16 Mo5 5.4(5) . .
O18 Mo1 O16 Mo5 -76.9(2) . .
O15 Mo1 O16 Mo5 78.5(2) . .
O1 Mo1 O16 Mo5 0.3(2) . .
N1B Mo6 O17 Mo5 -179.7(2) . .
O18 Mo6 O17 Mo5 78.2(2) . .
O11 Mo6 O17 Mo5 3.1(5) . .
O7 Mo6 O17 Mo5 -76.5(2) . .
O1 Mo6 O17 Mo5 1.12(17) . .
O5 Mo5 O17 Mo6 178.0(2) . .
O16 Mo5 O17 Mo6 -77.9(2) . .
O14 Mo5 O17 Mo6 0.7(5) . .
O9 Mo5 O17 Mo6 76.5(2) . .
O1 Mo5 O17 Mo6 -1.11(17) . .
N1A Mo1 O18 Mo6 179.3(2) . .
O12 Mo1 O18 Mo6 -78.1(2) . .
O16 Mo1 O18 Mo6 76.4(2) . .
O15 Mo1 O18 Mo6 -0.3(5) . .
O1 Mo1 O18 Mo6 -0.20(18) . .
N1B Mo6 O18 Mo1 -179.9(2) . .
O17 Mo6 O18 Mo1 -76.7(2) . .
O11 Mo6 O18 Mo1 77.9(2) . .
O7 Mo6 O18 Mo1 2.9(5) . .
O1 Mo6 O18 Mo1 0.20(18) . .
C19 N2 C11 C12 -55.2(7) . .
C15 N2 C11 C12 -174.8(6) . .
C23 N2 C11 C12 65.2(8) . .
N2 C11 C12 C13 179.3(5) . .
C11 C12 C13 C14 -176.0(6) . .
C19 N2 C15 C16 58.4(8) . .
C11 N2 C15 C16 178.8(6) . .
C23 N2 C15 C16 -59.4(7) . .
N2 C15 C16 C17 -177.7(6) . .
C15 C16 C17 C18 167.9(9) . .
C11 N2 C19 C20 -57.2(7) . .
C15 N2 C19 C20 60.2(7) . .
C23 N2 C19 C20 179.4(6) . .
N2 C19 C20 C21 -176.0(7) . .
C19 C20 C21 C22 175.2(10) . .
C19 N2 C23 C24 -175.2(6) . .
C11 N2 C23 C24 62.2(8) . .
C15 N2 C23 C24 -55.8(7) . .
N2 C23 C24 C25 178.3(6) . .
C23 C24 C25 C26 -178.8(7) . .
C31 N3 C27 C28 -169.4(5) . .
C39 N3 C27 C28 -48.4(7) . .
C35 N3 C27 C28 68.6(6) . .
N3 C27 C28 C29 -177.2(5) . .
C27 C28 C29 C30 -179.5(5) . .
C27 N3 C31 C32 -65.7(7) . .
C39 N3 C31 C32 172.6(5) . .
C35 N3 C31 C32 53.9(7) . .
N3 C31 C32 C33 168.8(5) . .
C31 C32 C33 C34 178.5(6) . .
C27 N3 C35 C36 179.2(6) . .
C31 N3 C35 C36 58.2(8) . .
C39 N3 C35 C36 -61.8(7) . .
N3 C35 C36 C37 178.9(6) . .
C35 C36 C37 C38 83.3(12) . .
C27 N3 C39 C40 -54.6(7) . .
C31 N3 C39 C40 66.9(7) . .
C35 N3 C39 C40 -171.8(5) . .
N3 C39 C40 C41 162.9(5) . .
C39 C40 C41 C42 -176.5(6) . .
Mo1 N1A C1A C2A 77.1(16) . .
Mo1 N1A C1A C6A -116.8(14) . .
C6A C1A C2A C3A 0.0 . .
N1A C1A C2A C3A 165.5(8) . .
C6A C1A C2A C4A 11.6(17) . 3_566
N1A C1A C2A C4A 177.1(17) . 3_566
C1A C2A C3A C4A 158(3) . 3_566
C1A C2A C3A C3A 27(4) . 3_566
C4A C2A C3A C3A -131(6) 3_566 3_566
C1A C2A C3A C4A 0.0 . .
C4A C2A C3A C4A -158(3) 3_566 .
C4A C3A C4A C3A 0.0(8) 3_566 3_566
C2A C3A C4A C3A 161(3) . 3_566
C4A C3A C4A C5A -161(3) 3_566 .
C3A C3A C4A C5A -161(3) 3_566 .
C2A C3A C4A C5A 0.0 . .
C3A C3A C4A C4A 0.0(8) 3_566 3_566
C2A C3A C4A C4A 161(3) . 3_566
C4A C3A C4A C2A 11.4(14) 3_566 3_566
C3A C3A C4A C2A 11.4(12) 3_566 3_566
C2A C3A C4A C2A 172.3(17) . 3_566
C3A C4A C5A C6A -111(7) 3_566 .
C3A C4A C5A C6A 0.0 . .
C4A C4A C5A C6A -13.7(19) 3_566 .
C2A C4A C5A C6A -168(3) 3_566 .
C3A C4A C5A C10A 69(7) 3_566 .
C3A C4A C5A C10A 180.0 . .
C4A C4A C5A C10A 166.3(19) 3_566 .
C2A C4A C5A C10A 12(3) 3_566 .
C4A C5A C6A C7A 180.0 . .
C10A C5A C6A C7A 0.0 . .
C4A C5A C6A C1A 0.0 . .
C10A C5A C6A C1A 180.0 . .
C2A C1A C6A C7A 180.0 . .
N1A C1A C6A C7A 13.5(8) . .
C2A C1A C6A C5A 0.0 . .
N1A C1A C6A C5A -166.5(8) . .
C5A C6A C7A C8A 0.0 . .
C1A C6A C7A C8A 180.0 . .
C6A C7A C8A C9A 0.0 . .
C7A C8A C9A C10A 0.0 . .
C8A C9A C10A C5A 0.0 . .
C6A C5A C10A C9A 0.0 . .
C4A C5A C10A C9A 180.0 . .
Mo6 N1B C1B C2B -85.7(13) . .
Mo6 N1B C1B C6B 109.5(12) . .
C6B C1B C2B C3B 0.0 . .
N1B C1B C2B C3B -165.9(14) . .
C1B C2B C3B C4B 0.0 . .
C2B C3B C4B C5B 0.0 . .
C3B C4B C5B C6B 0.0 . .
C3B C4B C5B C10B 180.0 . .
C4B C5B C6B C7B 180.0 . .
C10B C5B C6B C7B 0.0 . .
C4B C5B C6B C1B 0.0 . .
C10B C5B C6B C1B 180.0 . .
C2B C1B C6B C7B 180.0 . .
N1B C1B C6B C7B -16.4(16) . .
C2B C1B C6B C5B 0.0 . .
N1B C1B C6B C5B 163.6(16) . .
C5B C6B C7B C8B 0.0 . .
C1B C6B C7B C8B 180.0 . .
C6B C7B C8B C9B 0.0 . .
C7B C8B C9B C10B 0.0 . .
C8B C9B C10B C5B 0.0 . .
C4B C5B C10B C9B 180.0 . .
C6B C5B C10B C9B 0.0 . .
